data_7006416
loop_
_publ_author_name
'Elha\"ik, J\'er\^ome'
'Kilner, Colin A.'
'Halcrow, Malcolm A.'

_publ_section_title
;
 Structural diversity in iron(II) complexes of
 2,6-di(pyrazol-1-yl)pyridine and 2,6-di(3-methylpyrazol-1-yl)pyridine.
;
_journal_issue 6
_journal_name_full 'Dalton transactions (Cambridge, England : 2003)'
_journal_page_first 823
_journal_page_last 830
_journal_paper_doi 10.1039/b510370c
_journal_year 2006
_chemical_formula_moiety 'C26 H26 Fe N10, 2[B F4], 4[C2 H3 N]'
_chemical_formula_sum 'C34 H38 B2 F8 Fe N14'
_chemical_formula_weight 872.25
_chemical_name_systematic
;
Bis[2,6-bis(3-methylpyrazol-1-yl)pyridine] ditetrafluoroborate
tetrakis-acetonitrile solvate
;
_space_group_IT_number 19
_symmetry_cell_setting orthorhombic
_symmetry_space_group_name_Hall 'P 2ac 2ab'
_symmetry_space_group_name_H-M 'P 21 21 21'
_atom_sites_solution_hydrogens geom
_atom_sites_solution_primary direct
_atom_sites_solution_secondary difmap
_audit_creation_method SHELXL-97
_cell_angle_alpha 90.00
_cell_angle_beta 90.00
_cell_angle_gamma 90.00
_cell_formula_units_Z 4
_cell_length_a 11.3871(1)
_cell_length_b 13.6181(1)
_cell_length_c 26.2355(3)
_cell_measurement_reflns_used 67255
_cell_measurement_temperature 150(2)
_cell_measurement_theta_max 27.49
_cell_measurement_theta_min 2.77
_cell_volume 4068.36(7)
_computing_cell_refinement 'DENZO-SMN (Otwinowski & Minor, 1997)'
_computing_data_collection 'COLLECT (Nonius, 1999)'
_computing_data_reduction 'DENZO-SMN (Otwinowski & Minor, 1997)'
_computing_molecular_graphics 'ORTEX (McArdle, 1995)'
_computing_publication_material 'local program'
_computing_structure_refinement 'SHELXL-97 (Sheldrick, 1997)'
_computing_structure_solution 'SHELXS-97 (Sheldrick, 1990)'
_diffrn_ambient_temperature 150(2)
_diffrn_detector_area_resol_mean 9.091
_diffrn_measured_fraction_theta_full 0.998
_diffrn_measured_fraction_theta_max 0.998
_diffrn_measurement_device_type 'Nonius KappaCCD diffractometer'
_diffrn_measurement_method 'Area detector scans'
_diffrn_radiation_monochromator graphite
_diffrn_radiation_source 'fine-focus sealed tube'
_diffrn_radiation_type MoK\a
_diffrn_radiation_wavelength 0.71073
_diffrn_reflns_av_R_equivalents 0.0723
_diffrn_reflns_av_sigmaI/netI 0.0435
_diffrn_reflns_limit_h_max 14
_diffrn_reflns_limit_h_min -14
_diffrn_reflns_limit_k_max 17
_diffrn_reflns_limit_k_min -17
_diffrn_reflns_limit_l_max 34
_diffrn_reflns_limit_l_min -34
_diffrn_reflns_number 67255
_diffrn_reflns_theta_full 27.49
_diffrn_reflns_theta_max 27.49
_diffrn_reflns_theta_min 2.77
_exptl_absorpt_coefficient_mu 0.453
_exptl_absorpt_correction_T_max 0.950
_exptl_absorpt_correction_T_min 0.630
_exptl_absorpt_correction_type multi-scan
_exptl_absorpt_process_details
;
Using multiple and symmetry-related data measurements via the program SORTAV
See R.H. Blessing, Acta Cryst (1995), A51, 33-38
;
_exptl_crystal_colour Brown
_exptl_crystal_density_diffrn 1.424
_exptl_crystal_density_method 'not measured'
_exptl_crystal_description 'Square prism'
_exptl_crystal_F_000 1792
_exptl_crystal_size_max 0.42
_exptl_crystal_size_mid 0.40
_exptl_crystal_size_min 0.28
_refine_diff_density_max 0.300
_refine_diff_density_min -0.323
_refine_diff_density_rms 0.065
_refine_ls_abs_structure_details 'Flack H D (1983), Acta Cryst. A39, 876-881'
_refine_ls_abs_structure_Flack -0.017(14)
_refine_ls_extinction_method none
_refine_ls_goodness_of_fit_ref 1.026
_refine_ls_hydrogen_treatment constr
_refine_ls_matrix_type full
_refine_ls_number_parameters 561
_refine_ls_number_reflns 9331
_refine_ls_number_restraints 20
_refine_ls_restrained_S_all 1.028
_refine_ls_R_factor_all 0.0599
_refine_ls_R_factor_gt 0.0412
_refine_ls_shift/su_max 0.001
_refine_ls_shift/su_mean 0.000
_refine_ls_structure_factor_coef Fsqd
_refine_ls_weighting_details 'calc w=1/[\s^2^(Fo^2^)+(0.0558P)^2^+1.1338P] where P=(Fo^2^+2Fc^2^)/3'
_refine_ls_weighting_scheme calc
_refine_ls_wR_factor_gt 0.0983
_refine_ls_wR_factor_ref 0.1074
_reflns_number_gt 7497
_reflns_number_total 9331
_reflns_threshold_expression >2sigma(I)
_cod_data_source_file b510370c.txt
_cod_data_source_block c:\datasets\leeds\je33bv~1\je33b1~2\je33b150
_cod_depositor_comments
;
The following automatic conversions were performed:
'_symmetry_cell_setting' value 'Orthorhombic' changed to 'orthorhombic'
according to '/home/saulius/struct/CIF-dictionaries/cif_core.dic'
dictionary named 'cif_core.dic' version 2.4.1 from 2010-06-29.

Automatic conversion script
Id: cif_fix_enum 1527 2010-12-29 10:47:43Z saulius 
;
_cod_database_code 7006416

loop_
_symmetry_equiv_pos_as_xyz
'x, y, z'
'-x+1/2, -y, z+1/2'
'x+1/2, -y+1/2, -z'
'-x, y+1/2, -z+1/2'

loop_
_atom_site_label
_atom_site_type_symbol
_atom_site_fract_x
_atom_site_fract_y
_atom_site_fract_z
_atom_site_U_iso_or_equiv
_atom_site_adp_type
_atom_site_occupancy
_atom_site_symmetry_multiplicity
_atom_site_calc_flag
_atom_site_refinement_flags
_atom_site_disorder_assembly
_atom_site_disorder_group
Fe1 Fe 0.25016(3) 0.21251(2) 0.178581(11) 0.02633(9) Uani 1 1 d . . .
N2 N 0.30583(18) 0.09244(14) 0.21275(7) 0.0273(4) Uani 1 1 d . . .
C3 C 0.3486(2) 0.09610(18) 0.26024(9) 0.0288(5) Uani 1 1 d . . .
C4 C 0.3922(2) 0.01497(19) 0.28524(10) 0.0362(6) Uani 1 1 d . . .
H4 H 0.4215 0.0191 0.3191 0.043 Uiso 1 1 calc R . .
C5 C 0.3913(3) -0.07317(19) 0.25853(11) 0.0397(6) Uani 1 1 d . . .
H5 H 0.4221 -0.1304 0.2743 0.048 Uiso 1 1 calc R . .
C6 C 0.3466(2) -0.07976(18) 0.20950(10) 0.0366(6) Uani 1 1 d . . .
H6 H 0.3451 -0.1402 0.1914 0.044 Uiso 1 1 calc R . .
C7 C 0.3041(2) 0.00650(17) 0.18829(9) 0.0294(5) Uani 1 1 d . . .
N8 N 0.34329(18) 0.19138(14) 0.27996(8) 0.0307(4) Uani 1 1 d . . .
N9 N 0.30375(19) 0.26506(14) 0.24788(8) 0.0308(4) Uani 1 1 d . . .
C10 C 0.3106(2) 0.34724(19) 0.27542(11) 0.0390(6) Uani 1 1 d . . .
C11 C 0.3544(3) 0.3273(2) 0.32414(12) 0.0460(7) Uani 1 1 d . . .
H11 H 0.3680 0.3735 0.3506 0.055 Uiso 1 1 calc R . .
C12 C 0.3740(2) 0.2282(2) 0.32618(10) 0.0394(6) Uani 1 1 d . . .
H12 H 0.4033 0.1921 0.3544 0.047 Uiso 1 1 calc R . .
C13 C 0.2742(3) 0.44369(19) 0.25305(13) 0.0529(8) Uani 1 1 d . . .
H13A H 0.3013 0.4477 0.2177 0.079 Uiso 1 1 calc R . .
H13B H 0.3090 0.4973 0.2729 0.079 Uiso 1 1 calc R . .
H13C H 0.1884 0.4492 0.2540 0.079 Uiso 1 1 calc R . .
N14 N 0.2567(2) 0.01501(13) 0.13946(7) 0.0311(4) Uani 1 1 d . . .
N15 N 0.21964(18) 0.10676(14) 0.12372(8) 0.0304(5) Uani 1 1 d . . .
C16 C 0.1773(2) 0.0932(2) 0.07668(10) 0.0359(6) Uani 1 1 d . . .
C17 C 0.1873(3) -0.0065(2) 0.06276(10) 0.0414(7) Uani 1 1 d . . .
H17 H 0.1635 -0.0352 0.0314 0.050 Uiso 1 1 calc R . .
C18 C 0.2375(3) -0.05354(18) 0.10288(9) 0.0381(6) Uani 1 1 d . . .
H18 H 0.2558 -0.1215 0.1049 0.046 Uiso 1 1 calc R . .
C19 C 0.1291(3) 0.1747(2) 0.04553(11) 0.0475(7) Uani 1 1 d . . .
H19A H 0.0714 0.2115 0.0657 0.071 Uiso 1 1 calc R . .
H19B H 0.0910 0.1478 0.0151 0.071 Uiso 1 1 calc R . .
H19C H 0.1930 0.2187 0.0353 0.071 Uiso 1 1 calc R . .
N20 N 0.1954(2) 0.32834(17) 0.14137(8) 0.0373(5) Uani 1 1 d . . .
C21 C 0.0813(3) 0.3538(2) 0.14292(12) 0.0470(7) Uani 1 1 d . . .
C22 C 0.0362(3) 0.4301(3) 0.11472(14) 0.0567(9) Uani 1 1 d . . .
H22 H -0.0440 0.4486 0.1173 0.068 Uiso 1 1 calc R . .
C23 C 0.1125(3) 0.4787(2) 0.08251(14) 0.0577(9) Uani 1 1 d . . .
H23 H 0.0831 0.5309 0.0622 0.069 Uiso 1 1 calc R . .
C24 C 0.2313(3) 0.4540(2) 0.07872(12) 0.0478(7) Uani 1 1 d . . .
H24 H 0.2835 0.4869 0.0562 0.057 Uiso 1 1 calc R . .
C25 C 0.2674(3) 0.37758(18) 0.11027(10) 0.0367(6) Uani 1 1 d . . .
N26 N 0.0190(2) 0.2924(2) 0.17661(10) 0.0536(7) Uani 1 1 d . . .
N27 N 0.0793(2) 0.2171(2) 0.19999(9) 0.0473(6) Uani 1 1 d . . .
C28 C 0.0007(3) 0.1719(3) 0.23036(12) 0.0654(11) Uani 1 1 d . . .
C29 C -0.1095(3) 0.2186(4) 0.22566(14) 0.0810(13) Uani 1 1 d . . .
H29 H -0.1798 0.2008 0.2428 0.097 Uiso 1 1 calc R . .
C30 C -0.0964(3) 0.2940(4) 0.19201(14) 0.0730(12) Uani 1 1 d . . .
H30 H -0.1554 0.3388 0.1813 0.088 Uiso 1 1 calc R . .
C31 C 0.0343(4) 0.0875(3) 0.26300(13) 0.0741(13) Uani 1 1 d . . .
H31A H 0.0495 0.0300 0.2415 0.111 Uiso 1 1 calc R . .
H31B H -0.0297 0.0727 0.2867 0.111 Uiso 1 1 calc R . .
H31C H 0.1054 0.1039 0.2823 0.111 Uiso 1 1 calc R . .
N32 N 0.3825(2) 0.34131(16) 0.11326(9) 0.0379(5) Uani 1 1 d . . .
N33 N 0.4010(2) 0.26002(16) 0.14369(8) 0.0360(5) Uani 1 1 d . . .
C34 C 0.5166(2) 0.2439(2) 0.14201(10) 0.0402(7) Uani 1 1 d . . .
C35 C 0.5709(3) 0.3143(2) 0.11046(11) 0.0485(8) Uani 1 1 d . . .
H35 H 0.6522 0.3185 0.1026 0.058 Uiso 1 1 calc R . .
C36 C 0.4847(3) 0.3751(2) 0.09342(11) 0.0453(7) Uani 1 1 d . . .
H36 H 0.4943 0.4305 0.0718 0.054 Uiso 1 1 calc R . .
C37 C 0.5714(3) 0.1624(2) 0.17067(12) 0.0498(8) Uani 1 1 d . . .
H37A H 0.5627 0.1742 0.2073 0.075 Uiso 1 1 calc R . .
H37B H 0.6550 0.1586 0.1621 0.075 Uiso 1 1 calc R . .
H37C H 0.5329 0.1005 0.1616 0.075 Uiso 1 1 calc R . .
B38 B 0.3222(3) 0.6496(2) 0.16129(11) 0.0333(6) Uani 1 1 d . . .
F39 F 0.21422(17) 0.60682(16) 0.16924(8) 0.0685(6) Uani 1 1 d . . .
F40 F 0.39885(15) 0.58132(12) 0.14070(7) 0.0506(4) Uani 1 1 d . . .
F41 F 0.3126(3) 0.72852(13) 0.12942(7) 0.0806(7) Uani 1 1 d . . .
F42 F 0.36597(16) 0.68238(12) 0.20818(6) 0.0479(4) Uani 1 1 d . . .
B43A B 0.2381(9) 0.0468(8) 0.4224(4) 0.038(5) Uani 0.60 1 d PD A 1
F44A F 0.2044(4) 0.0635(4) 0.37157(15) 0.0506(10) Uani 0.60 1 d PD A 1
F45A F 0.2328(4) -0.0534(3) 0.43500(16) 0.0589(9) Uani 0.60 1 d PD A 1
F46A F 0.1564(7) 0.0917(6) 0.4521(3) 0.083(2) Uani 0.60 1 d PD A 1
F47A F 0.3500(3) 0.0788(3) 0.42994(15) 0.0671(10) Uani 0.60 1 d PD A 1
B43B B 0.2313(15) 0.0521(13) 0.4243(7) 0.049(9) Uiso 0.40 1 d PD B 2
F44B F 0.2183(8) 0.0330(5) 0.3723(3) 0.056(3) Uiso 0.40 1 d PD B 2
F45B F 0.2757(7) -0.0327(6) 0.4449(3) 0.086(3) Uiso 0.40 1 d PD B 2
F46B F 0.1286(9) 0.0788(9) 0.4477(5) 0.061(3) Uiso 0.40 1 d PD B 2
F47B F 0.3118(7) 0.1258(5) 0.4337(3) 0.092(2) Uiso 0.40 1 d PD B 2
C48 C 0.8521(4) 0.0425(3) 0.10217(15) 0.0674(10) Uani 1 1 d . . .
H48A H 0.9183 0.0044 0.0888 0.101 Uiso 1 1 calc R . .
H48B H 0.7839 -0.0006 0.1064 0.101 Uiso 1 1 calc R . .
H48C H 0.8736 0.0709 0.1352 0.101 Uiso 1 1 calc R . .
C49 C 0.8234(3) 0.1202(3) 0.06697(17) 0.0691(10) Uani 1 1 d . . .
N50 N 0.8008(4) 0.1804(3) 0.0382(2) 0.1126(16) Uani 1 1 d . . .
C51 C 0.4571(3) 0.1257(2) 0.02147(11) 0.0480(7) Uani 1 1 d . . .
H51A H 0.5209 0.1605 0.0041 0.072 Uiso 1 1 calc R . .
H51B H 0.4138 0.1717 0.0432 0.072 Uiso 1 1 calc R . .
H51C H 0.4037 0.0975 -0.0039 0.072 Uiso 1 1 calc R . .
C52 C 0.5056(3) 0.0480(2) 0.05255(12) 0.0498(8) Uani 1 1 d . . .
N53 N 0.5445(4) -0.0131(2) 0.07663(14) 0.0802(11) Uani 1 1 d . . .
C54 C 0.4880(4) 0.7583(3) 0.03143(15) 0.0748(11) Uani 1 1 d . . .
H54A H 0.4449 0.8112 0.0143 0.112 Uiso 1 1 calc R . .
H54B H 0.5717 0.7634 0.0232 0.112 Uiso 1 1 calc R . .
H54C H 0.4774 0.7641 0.0684 0.112 Uiso 1 1 calc R . .
C55 C 0.4439(4) 0.6649(3) 0.01451(15) 0.0712(11) Uani 1 1 d . . .
N56 N 0.4125(5) 0.5898(3) 0.00035(15) 0.1048(15) Uani 1 1 d . . .
C57 C -0.0115(5) 0.7494(3) 0.12087(17) 0.0868(14) Uani 1 1 d . . .
H57A H 0.0047 0.7755 0.0868 0.130 Uiso 1 1 calc R . .
H57B H -0.0895 0.7190 0.1212 0.130 Uiso 1 1 calc R . .
H57C H 0.0478 0.7002 0.1297 0.130 Uiso 1 1 calc R . .
C58 C -0.0082(3) 0.8267(3) 0.15671(16) 0.0619(9) Uani 1 1 d . . .
N59 N -0.0028(4) 0.8890(3) 0.18492(16) 0.0943(12) Uani 1 1 d . . .

loop_
_atom_site_aniso_label
_atom_site_aniso_U_11
_atom_site_aniso_U_22
_atom_site_aniso_U_33
_atom_site_aniso_U_23
_atom_site_aniso_U_13
_atom_site_aniso_U_12
Fe1 0.02723(16) 0.02658(14) 0.02518(15) -0.00010(12) 0.00068(16) -0.00046(16)
N2 0.0281(10) 0.0266(9) 0.0270(10) 0.0006(8) -0.0001(9) -0.0011(8)
C3 0.0276(13) 0.0304(12) 0.0285(12) 0.0001(10) 0.0004(10) -0.0012(10)
C4 0.0386(15) 0.0406(14) 0.0294(13) 0.0052(11) -0.0033(11) 0.0015(12)
C5 0.0468(16) 0.0308(13) 0.0413(15) 0.0041(11) -0.0050(13) 0.0033(12)
C6 0.0456(16) 0.0288(12) 0.0352(14) -0.0006(10) -0.0011(12) 0.0022(11)
C7 0.0290(12) 0.0282(11) 0.0308(13) 0.0010(10) 0.0009(10) -0.0005(10)
N8 0.0322(11) 0.0309(11) 0.0290(10) -0.0018(8) -0.0014(9) 0.0011(8)
N9 0.0326(11) 0.0251(10) 0.0346(11) -0.0011(8) 0.0026(9) -0.0009(8)
C10 0.0337(15) 0.0339(13) 0.0493(17) -0.0099(12) 0.0060(13) -0.0032(11)
C11 0.0447(16) 0.0465(15) 0.0470(16) -0.0224(14) 0.0005(15) -0.0019(13)
C12 0.0358(14) 0.0521(16) 0.0303(13) -0.0092(12) -0.0027(11) -0.0006(12)
C13 0.055(2) 0.0298(13) 0.074(2) -0.0097(13) 0.0037(16) 0.0041(13)
N14 0.0369(11) 0.0269(9) 0.0295(9) -0.0017(7) -0.0003(11) 0.0003(10)
N15 0.0315(12) 0.0299(9) 0.0298(10) 0.0039(8) -0.0015(8) -0.0007(8)
C16 0.0302(14) 0.0460(14) 0.0314(13) 0.0023(12) -0.0006(11) -0.0019(11)
C17 0.0465(17) 0.0483(16) 0.0295(14) -0.0065(12) -0.0031(12) -0.0085(13)
C18 0.0462(16) 0.0344(11) 0.0335(12) -0.0092(10) -0.0001(14) -0.0047(13)
C19 0.0514(18) 0.0554(17) 0.0358(15) 0.0039(13) -0.0102(13) 0.0020(14)
N20 0.0302(12) 0.0463(12) 0.0353(12) -0.0135(10) 0.0024(10) -0.0028(10)
C21 0.0346(16) 0.0566(18) 0.0498(18) -0.0221(15) -0.0083(14) 0.0072(14)
C22 0.0404(17) 0.065(2) 0.065(2) -0.0264(18) -0.0064(16) 0.0110(16)
C23 0.062(2) 0.0438(16) 0.067(2) -0.0185(16) -0.0237(19) 0.0113(16)
C24 0.056(2) 0.0390(14) 0.0487(16) -0.0122(12) -0.0045(15) -0.0019(14)
C25 0.0370(16) 0.0353(12) 0.0378(13) -0.0139(10) -0.0033(12) -0.0002(12)
N26 0.0306(12) 0.0863(19) 0.0440(14) -0.0232(15) 0.0093(11) -0.0110(13)
N27 0.0388(13) 0.0696(16) 0.0335(12) -0.0111(12) 0.0032(10) -0.0142(13)
C28 0.0423(19) 0.115(3) 0.0387(17) -0.0268(19) 0.0114(15) -0.0411(19)
C29 0.050(2) 0.147(4) 0.046(2) -0.026(2) 0.0144(16) -0.038(3)
C30 0.0312(16) 0.130(3) 0.058(2) -0.041(2) 0.0016(15) -0.002(2)
C31 0.069(3) 0.113(3) 0.0404(18) 0.003(2) 0.0122(17) -0.049(2)
N32 0.0375(13) 0.0395(12) 0.0368(12) -0.0086(10) 0.0020(10) -0.0045(10)
N33 0.0337(12) 0.0426(12) 0.0317(11) -0.0097(9) -0.0001(9) 0.0026(10)
C34 0.0286(14) 0.0590(18) 0.0332(14) -0.0177(13) -0.0007(11) 0.0001(12)
C35 0.0369(16) 0.065(2) 0.0434(16) -0.0201(14) 0.0038(13) -0.0055(14)
C36 0.0434(17) 0.0505(16) 0.0420(16) -0.0154(13) 0.0065(13) -0.0116(14)
C37 0.0302(15) 0.075(2) 0.0440(17) -0.0102(15) -0.0010(13) 0.0075(14)
B38 0.0396(18) 0.0278(13) 0.0325(15) -0.0040(11) 0.0019(13) 0.0019(12)
F39 0.0474(11) 0.0916(14) 0.0666(12) -0.0263(11) 0.0099(9) -0.0131(10)
F40 0.0436(10) 0.0500(9) 0.0582(11) -0.0195(8) -0.0011(8) 0.0093(8)
F41 0.152(2) 0.0417(10) 0.0479(10) 0.0045(8) -0.0062(12) 0.0177(12)
F42 0.0559(10) 0.0502(9) 0.0377(9) -0.0094(7) -0.0031(8) -0.0002(8)
B43A 0.035(5) 0.046(6) 0.032(5) 0.003(2) -0.005(3) -0.013(3)
F44A 0.057(2) 0.063(3) 0.0321(18) 0.0059(18) -0.0022(13) -0.007(2)
F45A 0.053(2) 0.0482(18) 0.076(2) 0.0073(17) 0.0138(19) -0.0035(17)
F46A 0.088(5) 0.107(5) 0.055(3) -0.022(3) 0.004(3) 0.045(4)
F47A 0.0427(19) 0.077(2) 0.082(3) 0.007(2) -0.0179(18) -0.0136(19)
C48 0.069(2) 0.071(2) 0.063(2) 0.0109(19) 0.0091(19) 0.0174(19)
C49 0.057(2) 0.064(2) 0.087(3) 0.008(2) 0.013(2) 0.0121(18)
N50 0.088(3) 0.089(3) 0.160(4) 0.051(3) 0.007(3) 0.022(2)
C51 0.0538(19) 0.0502(17) 0.0398(16) -0.0031(13) -0.0002(14) -0.0062(15)
C52 0.056(2) 0.0474(17) 0.0455(17) -0.0032(14) -0.0045(15) -0.0118(15)
N53 0.106(3) 0.0604(19) 0.075(2) 0.0088(18) -0.032(2) -0.0091(19)
C54 0.101(3) 0.057(2) 0.067(2) 0.0070(18) -0.009(2) 0.006(2)
C55 0.090(3) 0.072(3) 0.051(2) 0.0022(19) 0.005(2) -0.007(2)
N56 0.146(4) 0.099(3) 0.069(2) -0.012(2) 0.018(2) -0.043(3)
C57 0.114(4) 0.060(2) 0.087(3) -0.002(2) -0.036(3) -0.004(2)
C58 0.059(2) 0.060(2) 0.067(2) 0.0100(19) -0.0069(18) 0.0036(18)
N59 0.111(3) 0.081(2) 0.091(3) -0.003(2) -0.006(2) 0.015(2)

loop_
_atom_type_symbol
_atom_type_description
_atom_type_scat_dispersion_real
_atom_type_scat_dispersion_imag
_atom_type_scat_source
C C 0.0033 0.0016 'International Tables Vol C Tables 4.2.6.8 and 6.1.1.4'
H H 0.0000 0.0000 'International Tables Vol C Tables 4.2.6.8 and 6.1.1.4'
N N 0.0061 0.0033 'International Tables Vol C Tables 4.2.6.8 and 6.1.1.4'
Fe Fe 0.3463 0.8444 'International Tables Vol C Tables 4.2.6.8 and 6.1.1.4'
B B 0.0013 0.0007 'International Tables Vol C Tables 4.2.6.8 and 6.1.1.4'
F F 0.0171 0.0103 'International Tables Vol C Tables 4.2.6.8 and 6.1.1.4'

loop_
_geom_angle_atom_site_label_1
_geom_angle_atom_site_label_2
_geom_angle_atom_site_label_3
_geom_angle
_geom_angle_site_symmetry_1
_geom_angle_site_symmetry_3
_geom_angle_publ_flag
N20 Fe1 N2 177.13(9) . . ?
N20 Fe1 N27 78.90(11) . . ?
N2 Fe1 N27 102.04(10) . . ?
N20 Fe1 N9 104.85(8) . . ?
N2 Fe1 N9 77.88(8) . . ?
N27 Fe1 N9 91.68(9) . . ?
N20 Fe1 N33 77.87(9) . . ?
N2 Fe1 N33 101.27(9) . . ?
N27 Fe1 N33 156.66(10) . . ?
N9 Fe1 N33 92.09(8) . . ?
N20 Fe1 N15 99.26(8) . . ?
N2 Fe1 N15 78.02(8) . . ?
N27 Fe1 N15 93.04(9) . . ?
N9 Fe1 N15 155.90(8) . . ?
N33 Fe1 N15 92.86(8) . . ?
C7 N2 C3 119.0(2) . . ?
C7 N2 Fe1 120.30(16) . . ?
C3 N2 Fe1 120.64(16) . . ?
N2 C3 C4 123.0(2) . . ?
N2 C3 N8 111.3(2) . . ?
C4 C3 N8 125.7(2) . . ?
C3 C4 C5 116.7(2) . . ?
C6 C5 C4 121.8(2) . . ?
C5 C6 C7 116.5(2) . . ?
N2 C7 C6 123.0(2) . . ?
N2 C7 N14 111.97(19) . . ?
C6 C7 N14 125.0(2) . . ?
C12 N8 N9 111.0(2) . . ?
C12 N8 C3 131.4(2) . . ?
N9 N8 C3 117.48(19) . . ?
C10 N9 N8 105.0(2) . . ?
C10 N9 Fe1 142.33(19) . . ?
N8 N9 Fe1 112.55(14) . . ?
N9 C10 C11 110.7(2) . . ?
N9 C10 C13 120.5(3) . . ?
C11 C10 C13 128.9(3) . . ?
C12 C11 C10 106.6(2) . . ?
N8 C12 C11 106.7(2) . . ?
C18 N14 N15 111.21(19) . . ?
C18 N14 C7 130.9(2) . . ?
N15 N14 C7 117.89(18) . . ?
C16 N15 N14 105.13(19) . . ?
C16 N15 Fe1 143.10(18) . . ?
N14 N15 Fe1 111.77(14) . . ?
N15 C16 C17 110.0(2) . . ?
N15 C16 C19 122.6(2) . . ?
C17 C16 C19 127.4(3) . . ?
C18 C17 C16 106.7(2) . . ?
N14 C18 C17 106.9(2) . . ?
C25 N20 C21 118.8(3) . . ?
C25 N20 Fe1 120.90(18) . . ?
C21 N20 Fe1 120.0(2) . . ?
N20 C21 C22 122.6(3) . . ?
N20 C21 N26 110.6(3) . . ?
C22 C21 N26 126.7(3) . . ?
C21 C22 C23 117.2(3) . . ?
C22 C23 C24 122.5(3) . . ?
C25 C24 C23 115.1(3) . . ?
N20 C25 C24 123.8(3) . . ?
N20 C25 N32 111.2(2) . . ?
C24 C25 N32 124.9(3) . . ?
C30 N26 N27 110.9(3) . . ?
C30 N26 C21 131.0(4) . . ?
N27 N26 C21 118.1(2) . . ?
C28 N27 N26 105.8(3) . . ?
C28 N27 Fe1 142.0(3) . . ?
N26 N27 Fe1 112.20(18) . . ?
N27 C28 C29 109.4(4) . . ?
N27 C28 C31 121.6(3) . . ?
C29 C28 C31 129.0(3) . . ?
C30 C29 C28 107.4(3) . . ?
C29 C30 N26 106.5(4) . . ?
C36 N32 N33 111.3(2) . . ?
C36 N32 C25 131.4(3) . . ?
N33 N32 C25 117.2(2) . . ?
C34 N33 N32 105.3(2) . . ?
C34 N33 Fe1 142.0(2) . . ?
N32 N33 Fe1 112.53(16) . . ?
N33 C34 C35 109.9(3) . . ?
N33 C34 C37 121.6(3) . . ?
C35 C34 C37 128.6(3) . . ?
C36 C35 C34 106.9(3) . . ?
N32 C36 C35 106.7(3) . . ?
F41 B38 F39 110.7(3) . . ?
F41 B38 F40 109.9(2) . . ?
F39 B38 F40 109.8(2) . . ?
F41 B38 F42 108.3(2) . . ?
F39 B38 F42 108.7(2) . . ?
F40 B38 F42 109.4(2) . . ?
F46A B43A F47A 114.4(9) . . ?
F46A B43A F45A 105.8(8) . . ?
F47A B43A F45A 108.5(8) . . ?
F46A B43A F44A 106.5(8) . . ?
F47A B43A F44A 109.9(7) . . ?
F45A B43A F44A 111.6(7) . . ?
F46B B43B F45B 111.3(13) . . ?
F46B B43B F47B 107.1(12) . . ?
F45B B43B F47B 107.4(12) . . ?
F46B B43B F44B 113.3(13) . . ?
F45B B43B F44B 105.4(12) . . ?
F47B B43B F44B 112.3(13) . . ?
N50 C49 C48 178.6(5) . . ?
N53 C52 C51 179.4(4) . . ?
N56 C55 C54 177.7(6) . . ?
N59 C58 C57 178.3(5) . . ?

loop_
_geom_bond_atom_site_label_1
_geom_bond_atom_site_label_2
_geom_bond_distance
_geom_bond_site_symmetry_2
_geom_bond_publ_flag
Fe1 N20 1.957(2) . ?
Fe1 N2 1.9696(19) . ?
Fe1 N27 2.026(2) . ?
Fe1 N9 2.047(2) . ?
Fe1 N33 2.051(2) . ?
Fe1 N15 2.066(2) . ?
N2 C7 1.335(3) . ?
N2 C3 1.338(3) . ?
C3 C4 1.378(4) . ?
C3 N8 1.398(3) . ?
C4 C5 1.390(4) . ?
C5 C6 1.386(4) . ?
C6 C7 1.387(3) . ?
C7 N14 1.395(3) . ?
N8 C12 1.358(3) . ?
N8 N9 1.385(3) . ?
N9 C10 1.334(3) . ?
C10 C11 1.399(4) . ?
C10 C13 1.497(4) . ?
C11 C12 1.369(4) . ?
N14 C18 1.357(3) . ?
N14 N15 1.382(3) . ?
N15 C16 1.338(3) . ?
C16 C17 1.411(4) . ?
C16 C19 1.483(4) . ?
C17 C18 1.358(4) . ?
N20 C25 1.337(4) . ?
N20 C21 1.346(4) . ?
C21 C22 1.375(5) . ?
C21 N26 1.408(4) . ?
C22 C23 1.381(5) . ?
C23 C24 1.397(5) . ?
C24 C25 1.392(4) . ?
C25 N32 1.403(4) . ?
N26 C30 1.375(4) . ?
N26 N27 1.378(4) . ?
N27 C28 1.347(4) . ?
C28 C29 1.412(6) . ?
C28 C31 1.484(6) . ?
C29 C30 1.362(6) . ?
N32 C36 1.356(4) . ?
N32 N33 1.381(3) . ?
N33 C34 1.335(4) . ?
C34 C35 1.410(4) . ?
C34 C37 1.479(4) . ?
C35 C36 1.360(5) . ?
B38 F41 1.367(3) . ?
B38 F39 1.376(4) . ?
B38 F40 1.385(3) . ?
B38 F42 1.401(3) . ?
B43A F46A 1.359(12) . ?
B43A F47A 1.362(10) . ?
B43A F45A 1.405(10) . ?
B43A F44A 1.406(9) . ?
B43B F46B 1.370(16) . ?
B43B F45B 1.371(16) . ?
B43B F47B 1.381(16) . ?
B43B F44B 1.397(16) . ?
C48 C49 1.442(5) . ?
C49 N50 1.144(5) . ?
C51 C52 1.445(5) . ?
C52 N53 1.134(4) . ?
C54 C55 1.438(6) . ?
C55 N56 1.146(5) . ?
C57 C58 1.412(6) . ?
C58 N59 1.128(5) . ?
